data_1568018
loop_
_publ_author_name
'Houard, Felix'
'Cucinotta, Guiseppe'
'Guizouarn, Thierry'
'Suffren, Yan'
'Calvez, Guillaume'
'Daiguebonne, Carole'
'Guillou, Olivier'
'Artzner, Franck'
'Mannini, Matteo'
'Bernot, Kevin'

_publ_section_title
;
 Metallogels: a novel approach for the nanostructuration of single-chain
 magnets.
;
_journal_issue 2
_journal_name_full 'Materials horizons'
_journal_page_first 547
_journal_page_last 555
_journal_paper_doi 10.1039/d2mh01158a
_journal_volume 10
_journal_year 2023
_chemical_compound_source 'synthesis as described'
_chemical_formula_moiety 'C31 H53 N2 O3'
_chemical_formula_sum 'C31 H53 N2 O3'
_chemical_formula_weight 501.75
_space_group_crystal_system monoclinic
_space_group_IT_number 14
_space_group_name_Hall '-P 2yn'
_space_group_name_H-M_alt 'P 1 21/n 1'
_atom_sites_solution_hydrogens geom
_atom_sites_solution_primary dual
_atom_sites_solution_secondary difmap
_audit_update_record
;
2022-06-10 deposited with the CCDC.	2022-11-21 downloaded from the CCDC.
;
_cell_angle_alpha 90
_cell_angle_beta 94.435(7)
_cell_angle_gamma 90
_cell_formula_units_Z 4
_cell_length_a 7.4068(13)
_cell_length_b 44.744(8)
_cell_length_c 8.8243(17)
_cell_measurement_reflns_used 9894
_cell_measurement_temperature 150(2)
_cell_measurement_theta_max 27.1805
_cell_measurement_theta_min 2.4876
_cell_measurement_wavelength 0.710730
_cell_volume 2915.7(9)
_computing_cell_refinement 'Bruker APEX2 (Bruker, 2014)'
_computing_data_collection 'Bruker APEX2 (Bruker, 2014)'
_computing_data_reduction 'Bruker APEX2 (Bruker, 2014)'
_computing_molecular_graphics
;
   'PLATON, A.L.Spek, Acta Cryst. 2009, D65, 148-155'
;
_computing_publication_material 'CRYSCALC (T. Roisnel, local program, ver. 2021)'
_computing_structure_refinement 'SHELXL-2018_3 (Sheldrick, 2018)'
_computing_structure_solution 'SHELXT (G. Sheldrick, 2015)'
_diffrn_ambient_temperature 150(2)
_diffrn_detector '(CMOS) PHOTON 100'
_diffrn_detector_area_resol_mean 8.33
_diffrn_measured_fraction_theta_full 0.947
_diffrn_measured_fraction_theta_max 0.946
_diffrn_measurement_device_type 'D8 VENTURE Bruker AXS'
_diffrn_measurement_method 'rotation images'
_diffrn_orient_matrix_UB_11 0.1046245
_diffrn_orient_matrix_UB_12 0.0089884
_diffrn_orient_matrix_UB_13 0.0624595
_diffrn_orient_matrix_UB_21 -0.0676028
_diffrn_orient_matrix_UB_22 0.0192852
_diffrn_orient_matrix_UB_23 0.0045357
_diffrn_orient_matrix_UB_31 -0.0531127
_diffrn_orient_matrix_UB_32 -0.0068407
_diffrn_orient_matrix_UB_33 0.0948561
_diffrn_radiation_monochromator 'multilayer monochromator'
_diffrn_radiation_probe x-ray
_diffrn_radiation_source 'Incoatec microfocus sealed tube'
_diffrn_radiation_type MoK\a
_diffrn_radiation_wavelength 0.71073
_diffrn_reflns_av_R_equivalents 0.101
_diffrn_reflns_av_unetI/netI 0.0783
_diffrn_reflns_limit_h_max 9
_diffrn_reflns_limit_h_min -9
_diffrn_reflns_limit_k_max 54
_diffrn_reflns_limit_k_min -54
_diffrn_reflns_limit_l_max 10
_diffrn_reflns_limit_l_min -10
_diffrn_reflns_number 5236
_diffrn_reflns_theta_full 25.242
_diffrn_reflns_theta_max 25.680
_diffrn_reflns_theta_min 2.359
_diffrn_source_current 1.00
_diffrn_source_power 1500.0
_diffrn_source_voltage 50.00
_exptl_absorpt_coefficient_mu 0.072
_exptl_absorpt_correction_T_max 0.997
_exptl_absorpt_correction_T_min 0.868
_exptl_absorpt_correction_type multi-scan
_exptl_absorpt_process_details
;
  [Sheldrick, G.M. (2014). SADABS Bruker AXS Inc., Madison, Wisconsin, USA]
;
_exptl_crystal_colour blue
_exptl_crystal_density_diffrn 1.143
_exptl_crystal_description board
_exptl_crystal_F_000 1108
_exptl_crystal_size_max 0.590
_exptl_crystal_size_mid 0.140
_exptl_crystal_size_min 0.040
_refine_diff_density_max 0.587
_refine_diff_density_min -0.636
_refine_diff_density_rms 0.130
_refine_ls_extinction_method none
_refine_ls_goodness_of_fit_ref 1.079
_refine_ls_hydrogen_treatment constr
_refine_ls_matrix_type full
_refine_ls_number_parameters 332
_refine_ls_number_reflns 5236
_refine_ls_number_restraints 60
_refine_ls_restrained_S_all 1.083
_refine_ls_R_factor_all 0.1548
_refine_ls_R_factor_gt 0.1240
_refine_ls_shift/su_max 0.000
_refine_ls_shift/su_mean 0.000
_refine_ls_structure_factor_coef Fsqd
_refine_ls_weighting_details 'w=1/[\s^2^(Fo^2^)+(0.0419P)^2^+27.6475P] where P=(Fo^2^+2Fc^2^)/3'
_refine_ls_weighting_scheme calc
_refine_ls_wR_factor_gt 0.3323
_refine_ls_wR_factor_ref 0.3456
_reflns_number_gt 3825
_reflns_number_total 5236
_reflns_threshold_expression >2sigma(I)
_cod_data_source_file d2mh01158a3.cif
_cod_data_source_block FH213
_cod_depositor_comments 'Adding full bibliography for 1568018.cif.'
_cod_original_sg_symbol_H-M 'P 21/n'
_cod_database_code 1568018

loop_
_space_group_symop_operation_xyz
'x, y, z'
'-x+1/2, y+1/2, -z+1/2'
'-x, -y, -z'
'x-1/2, -y-1/2, z-1/2'

loop_
_atom_site_label
_atom_site_type_symbol
_atom_site_fract_x
_atom_site_fract_y
_atom_site_fract_z
_atom_site_U_iso_or_equiv
_atom_site_adp_type
_atom_site_occupancy
_atom_site_site_symmetry_order
_atom_site_calc_flag
_atom_site_refinement_flags_posn
_atom_site_refinement_flags_adp
_atom_site_refinement_flags_occupancy
_atom_site_disorder_assembly
_atom_site_disorder_group
O1 O 0.8365(8) 0.15385(10) 2.1172(5) 0.0280(13) Uani 1 1 d . U . . .
O2 O 0.9513(8) 0.21816(10) 1.7237(5) 0.0270(13) Uani 1 1 d . U . . .
O3 O 0.8243(7) 0.08085(10) 1.4881(5) 0.0189(11) Uani 1 1 d . U . . .
N1 N 0.8683(8) 0.17707(11) 2.0386(6) 0.0145(12) Uani 1 1 d . U . . .
N2 N 0.9239(8) 0.20722(11) 1.8536(6) 0.0134(12) Uani 1 1 d . U . . .
C1 C 0.8505(10) 0.20764(14) 2.1063(7) 0.0141(14) Uani 1 1 d . U . . .
C2 C 0.6497(10) 0.21442(18) 2.1000(8) 0.0271(18) Uani 1 1 d . . . . .
H2A H 0.599499 0.214295 1.993897 0.041 Uiso 1 1 calc R U . . .
H2B H 0.631169 0.234142 2.144480 0.041 Uiso 1 1 calc R U . . .
H2C H 0.588599 0.199208 2.157367 0.041 Uiso 1 1 calc R U . . .
C3 C 0.9290(12) 0.20780(16) 2.2692(8) 0.0282(19) Uani 1 1 d . . . . .
H3A H 0.927450 0.228215 2.309241 0.042 Uiso 1 1 calc R U . . .
H3B H 1.054079 0.200483 2.274025 0.042 Uiso 1 1 calc R U . . .
H3C H 0.856643 0.194789 2.330182 0.042 Uiso 1 1 calc R U . . .
C4 C 0.9561(10) 0.22599(14) 1.9949(7) 0.0166(15) Uani 1 1 d . U . . .
C5 C 0.8819(14) 0.25717(15) 1.9635(8) 0.033(2) Uani 1 1 d . . . . .
H5A H 0.879619 0.268152 2.059450 0.050 Uiso 1 1 calc R U . . .
H5B H 0.758675 0.255775 1.914825 0.050 Uiso 1 1 calc R U . . .
H5C H 0.959354 0.267727 1.896006 0.050 Uiso 1 1 calc R U . . .
C6 C 1.1584(11) 0.22659(18) 2.0318(9) 0.0295(19) Uani 1 1 d . . . . .
H6A H 1.201646 0.206320 2.056132 0.044 Uiso 1 1 calc R U . . .
H6B H 1.187237 0.239687 2.119386 0.044 Uiso 1 1 calc R U . . .
H6C H 1.217609 0.234145 1.944004 0.044 Uiso 1 1 calc R U . . .
C7 C 0.8912(9) 0.17839(14) 1.8871(7) 0.0119(13) Uani 1 1 d . U . . .
C8 C 0.8798(9) 0.15353(13) 1.7809(7) 0.0097(13) Uani 1 1 d . . . . .
C9 C 0.8624(10) 0.12399(14) 1.8329(7) 0.0155(14) Uani 1 1 d . . . . .
H9 H 0.861645 0.120148 1.938733 0.019 Uiso 1 1 calc R U . . .
C10 C 0.8467(10) 0.10079(14) 1.7316(7) 0.0158(15) Uani 1 1 d . . . . .
H10 H 0.837426 0.080932 1.768351 0.019 Uiso 1 1 calc R U . . .
C11 C 0.8791(10) 0.15803(14) 1.6238(7) 0.0153(14) Uani 1 1 d . . . . .
H11 H 0.888845 0.177801 1.586016 0.018 Uiso 1 1 calc R U . . .
C12 C 0.8646(10) 0.13462(14) 1.5227(7) 0.0142(14) Uani 1 1 d . . . . .
H12 H 0.868827 0.138228 1.416916 0.017 Uiso 1 1 calc R U . . .
C13 C 0.8439(9) 0.10579(14) 1.5753(7) 0.0124(13) Uani 1 1 d . U . . .
C14 C 0.8236(10) 0.08389(14) 1.3251(7) 0.0149(14) Uani 1 1 d . U . . .
H14A H 0.940594 0.092069 1.296766 0.018 Uiso 1 1 calc R U . . .
H14B H 0.725238 0.097465 1.285999 0.018 Uiso 1 1 calc R U . . .
C15 C 0.7939(10) 0.05296(14) 1.2609(7) 0.0139(14) Uani 1 1 d . . . . .
H15A H 0.675614 0.045315 1.289205 0.017 Uiso 1 1 calc R U . . .
H15B H 0.889492 0.039478 1.306001 0.017 Uiso 1 1 calc R U . . .
C16 C 0.7969(10) 0.05259(14) 1.0875(7) 0.0147(14) Uani 1 1 d . . . . .
H16A H 0.702981 0.066424 1.042764 0.018 Uiso 1 1 calc R U . . .
H16B H 0.916007 0.059897 1.059532 0.018 Uiso 1 1 calc R U . . .
C17 C 0.7631(9) 0.02146(13) 1.0203(7) 0.0120(14) Uani 1 1 d . . . . .
H17A H 0.643161 0.014287 1.046960 0.014 Uiso 1 1 calc R U . . .
H17B H 0.855848 0.007558 1.066315 0.014 Uiso 1 1 calc R U . . .
C18 C 0.7689(10) 0.02088(13) 0.8472(7) 0.0134(14) Uani 1 1 d . . . . .
H18A H 0.677399 0.035071 0.801929 0.016 Uiso 1 1 calc R U . . .
H18B H 0.889352 0.027974 0.821251 0.016 Uiso 1 1 calc R U . . .
C19 C 0.7339(9) -0.00970(13) 0.7756(7) 0.0119(14) Uani 1 1 d . . . . .
H19A H 0.611864 -0.016614 0.798048 0.014 Uiso 1 1 calc R U . . .
H19B H 0.823415 -0.024104 0.821946 0.014 Uiso 1 1 calc R U . . .
C20 C 0.7462(10) -0.00935(13) 0.6037(7) 0.0128(14) Uani 1 1 d . . . . .
H20A H 0.658507 0.005404 0.558057 0.015 Uiso 1 1 calc R U . . .
H20B H 0.869025 -0.002716 0.581805 0.015 Uiso 1 1 calc R U . . .
C21 C 0.7083(10) -0.03960(14) 0.5290(7) 0.0138(14) Uani 1 1 d . . . . .
H21A H 0.584599 -0.046039 0.549229 0.017 Uiso 1 1 calc R U . . .
H21B H 0.794434 -0.054441 0.576221 0.017 Uiso 1 1 calc R U . . .
C22 C 0.7242(10) -0.03944(14) 0.3578(7) 0.0129(14) Uani 1 1 d . . . . .
H22A H 0.640021 -0.024313 0.310720 0.016 Uiso 1 1 calc R U . . .
H22B H 0.848789 -0.033464 0.337558 0.016 Uiso 1 1 calc R U . . .
C23 C 0.6823(10) -0.06953(14) 0.2840(7) 0.0142(14) Uani 1 1 d . . . . .
H23A H 0.558097 -0.075543 0.305178 0.017 Uiso 1 1 calc R U . . .
H23B H 0.766991 -0.084602 0.330972 0.017 Uiso 1 1 calc R U . . .
C24 C 0.6965(10) -0.06968(14) 0.1120(7) 0.0154(15) Uani 1 1 d . . . . .
H24A H 0.609499 -0.054978 0.064841 0.019 Uiso 1 1 calc R U . . .
H24B H 0.819713 -0.063144 0.090776 0.019 Uiso 1 1 calc R U . . .
C25 C 0.6593(10) -0.09991(14) 0.0385(7) 0.0137(14) Uani 1 1 d . . . . .
H25A H 0.535905 -0.106476 0.058944 0.016 Uiso 1 1 calc R U . . .
H25B H 0.746248 -0.114678 0.085243 0.016 Uiso 1 1 calc R U . . .
C26 C 0.6748(10) -0.09941(15) -0.1325(7) 0.0160(15) Uani 1 1 d . . . . .
H26A H 0.796668 -0.091961 -0.152275 0.019 Uiso 1 1 calc R U . . .
H26B H 0.584983 -0.085055 -0.178843 0.019 Uiso 1 1 calc R U . . .
C27 C 0.6452(10) -0.12964(14) -0.2109(7) 0.0166(15) Uani 1 1 d . . . . .
H27A H 0.741310 -0.143668 -0.172057 0.020 Uiso 1 1 calc R U . . .
H27B H 0.527235 -0.137955 -0.186003 0.020 Uiso 1 1 calc R U . . .
C28 C 0.6479(10) -0.12694(14) -0.3833(7) 0.0146(14) Uani 1 1 d . . . . .
H28A H 0.549873 -0.113144 -0.420560 0.018 Uiso 1 1 calc R U . . .
H28B H 0.764211 -0.117711 -0.406133 0.018 Uiso 1 1 calc R U . . .
C29 C 0.6255(10) -0.15600(14) -0.4718(7) 0.0156(14) Uani 1 1 d . . . . .
H29A H 0.512727 -0.166038 -0.446166 0.019 Uiso 1 1 calc R U . . .
H29B H 0.728330 -0.169434 -0.441923 0.019 Uiso 1 1 calc R U . . .
C30 C 0.6176(10) -0.15046(15) -0.6435(7) 0.0160(15) Uani 1 1 d . . . . .
H30A H 0.513409 -0.137222 -0.671988 0.019 Uiso 1 1 calc R U . . .
H30B H 0.728845 -0.139683 -0.666973 0.019 Uiso 1 1 calc R U . . .
C31 C 0.6002(11) -0.17825(15) -0.7413(7) 0.0232(17) Uani 1 1 d . . . . .
H31A H 0.588627 -0.172495 -0.848794 0.035 Uiso 1 1 calc R U . . .
H31B H 0.492677 -0.189509 -0.717181 0.035 Uiso 1 1 calc R U . . .
H31C H 0.708176 -0.190731 -0.721323 0.035 Uiso 1 1 calc R U . . .

loop_
_atom_site_aniso_label
_atom_site_aniso_U_11
_atom_site_aniso_U_22
_atom_site_aniso_U_33
_atom_site_aniso_U_23
_atom_site_aniso_U_13
_atom_site_aniso_U_12
O1 0.059(4) 0.015(2) 0.011(2) 0.0005(18) 0.012(2) -0.007(2)
O2 0.058(4) 0.013(2) 0.011(2) 0.0020(18) 0.005(2) -0.005(2)
O3 0.029(3) 0.015(2) 0.013(2) -0.0078(16) 0.0018(19) -0.0012(19)
N1 0.024(3) 0.012(2) 0.008(2) 0.0019(18) -0.001(2) 0.000(2)
N2 0.019(3) 0.012(2) 0.009(2) -0.0004(18) -0.002(2) -0.004(2)
C1 0.020(3) 0.013(2) 0.009(2) -0.006(2) -0.004(2) -0.001(2)
C2 0.021(4) 0.036(4) 0.023(4) -0.018(3) 0.000(3) -0.002(3)
C3 0.049(5) 0.019(4) 0.015(4) -0.006(3) -0.004(4) 0.000(4)
C4 0.022(3) 0.015(3) 0.012(3) -0.005(2) 0.000(2) -0.001(2)
C5 0.067(6) 0.014(4) 0.018(4) -0.006(3) 0.000(4) 0.008(4)
C6 0.030(5) 0.037(5) 0.022(4) -0.010(3) 0.003(4) -0.010(4)
C7 0.014(3) 0.012(2) 0.010(2) 0.001(2) -0.001(2) 0.001(2)
C8 0.011(3) 0.011(3) 0.008(3) -0.001(2) 0.001(3) 0.001(3)
C9 0.021(4) 0.016(3) 0.008(3) 0.000(2) -0.004(3) -0.003(3)
C10 0.029(4) 0.010(3) 0.008(3) -0.002(2) -0.001(3) -0.001(3)
C11 0.021(4) 0.013(3) 0.012(3) 0.000(3) 0.000(3) -0.005(3)
C12 0.022(4) 0.018(3) 0.003(3) 0.000(2) 0.003(3) -0.002(3)
C13 0.015(3) 0.013(2) 0.009(2) -0.004(2) -0.003(2) 0.002(2)
C14 0.018(3) 0.017(3) 0.010(2) -0.003(2) 0.001(2) 0.000(2)
C15 0.016(4) 0.015(3) 0.010(3) -0.006(2) 0.003(3) 0.000(3)
C16 0.020(4) 0.013(3) 0.011(3) -0.005(2) -0.001(3) 0.001(3)
C17 0.013(4) 0.013(3) 0.010(3) -0.004(2) 0.001(3) -0.003(3)
C18 0.018(4) 0.012(3) 0.010(3) -0.003(2) 0.002(3) -0.002(3)
C19 0.016(4) 0.010(3) 0.009(3) -0.004(2) -0.001(3) -0.002(3)
C20 0.020(4) 0.011(3) 0.008(3) -0.002(2) 0.005(3) -0.003(3)
C21 0.019(4) 0.013(3) 0.009(3) -0.003(2) 0.000(3) -0.005(3)
C22 0.017(4) 0.016(3) 0.005(3) -0.003(2) 0.003(3) -0.003(3)
C23 0.019(4) 0.017(3) 0.006(3) -0.005(2) -0.001(3) -0.005(3)
C24 0.019(4) 0.020(3) 0.007(3) -0.005(3) 0.003(3) -0.005(3)
C25 0.018(4) 0.015(3) 0.008(3) 0.000(2) -0.001(3) 0.001(3)
C26 0.021(4) 0.021(3) 0.006(3) -0.004(2) 0.003(3) -0.002(3)
C27 0.025(4) 0.016(3) 0.008(3) -0.002(2) -0.002(3) -0.001(3)
C28 0.019(4) 0.017(3) 0.008(3) -0.003(2) -0.001(3) 0.000(3)
C29 0.021(4) 0.017(3) 0.008(3) -0.002(3) -0.002(3) 0.004(3)
C30 0.016(4) 0.018(3) 0.014(3) 0.001(3) 0.000(3) 0.000(3)
C31 0.040(5) 0.019(3) 0.010(3) -0.004(3) 0.001(3) 0.003(3)

loop_
_atom_type_symbol
_atom_type_description
_atom_type_scat_dispersion_real
_atom_type_scat_dispersion_imag
_atom_type_scat_source
C C 0.0033 0.0016 'International Tables Vol C Tables 4.2.6.8 and 6.1.1.4'
H H 0.0000 0.0000 'International Tables Vol C Tables 4.2.6.8 and 6.1.1.4'
N N 0.0061 0.0033 'International Tables Vol C Tables 4.2.6.8 and 6.1.1.4'
O O 0.0106 0.0060 'International Tables Vol C Tables 4.2.6.8 and 6.1.1.4'

loop_
_geom_angle_atom_site_label_1
_geom_angle_atom_site_label_2
_geom_angle_atom_site_label_3
_geom_angle
_geom_angle_site_symmetry_1
_geom_angle_site_symmetry_3
_geom_angle_publ_flag
C13 O3 C14 118.6(5) . . ?
O1 N1 C7 127.5(5) . . ?
O1 N1 C1 119.9(5) . . ?
C7 N1 C1 111.9(5) . . ?
O2 N2 C7 127.4(5) . . ?
O2 N2 C4 120.2(5) . . ?
C7 N2 C4 111.7(5) . . ?
N1 C1 C3 110.1(5) . . ?
N1 C1 C2 106.5(5) . . ?
C3 C1 C2 109.8(6) . . ?
N1 C1 C4 99.6(5) . . ?
C3 C1 C4 115.4(6) . . ?
C2 C1 C4 114.5(6) . . ?
C1 C2 H2A 109.5 . . ?
C1 C2 H2B 109.5 . . ?
H2A C2 H2B 109.5 . . ?
C1 C2 H2C 109.5 . . ?
H2A C2 H2C 109.5 . . ?
H2B C2 H2C 109.5 . . ?
C1 C3 H3A 109.5 . . ?
C1 C3 H3B 109.5 . . ?
H3A C3 H3B 109.5 . . ?
C1 C3 H3C 109.5 . . ?
H3A C3 H3C 109.5 . . ?
H3B C3 H3C 109.5 . . ?
N2 C4 C6 106.2(6) . . ?
N2 C4 C5 109.2(5) . . ?
C6 C4 C5 111.3(7) . . ?
N2 C4 C1 100.1(5) . . ?
C6 C4 C1 114.6(6) . . ?
C5 C4 C1 114.4(6) . . ?
C4 C5 H5A 109.5 . . ?
C4 C5 H5B 109.5 . . ?
H5A C5 H5B 109.5 . . ?
C4 C5 H5C 109.5 . . ?
H5A C5 H5C 109.5 . . ?
H5B C5 H5C 109.5 . . ?
C4 C6 H6A 109.5 . . ?
C4 C6 H6B 109.5 . . ?
H6A C6 H6B 109.5 . . ?
C4 C6 H6C 109.5 . . ?
H6A C6 H6C 109.5 . . ?
H6B C6 H6C 109.5 . . ?
N2 C7 N1 107.1(5) . . ?
N2 C7 C8 126.3(6) . . ?
N1 C7 C8 126.5(6) . . ?
C11 C8 C9 117.7(6) . . ?
C11 C8 C7 121.6(6) . . ?
C9 C8 C7 120.7(5) . . ?
C10 C9 C8 120.3(6) . . ?
C10 C9 H9 119.9 . . ?
C8 C9 H9 119.9 . . ?
C9 C10 C13 121.2(6) . . ?
C9 C10 H10 119.4 . . ?
C13 C10 H10 119.4 . . ?
C12 C11 C8 121.8(6) . . ?
C12 C11 H11 119.1 . . ?
C8 C11 H11 119.1 . . ?
C11 C12 C13 119.9(6) . . ?
C11 C12 H12 120.1 . . ?
C13 C12 H12 120.1 . . ?
O3 C13 C12 125.9(6) . . ?
O3 C13 C10 114.9(5) . . ?
C12 C13 C10 119.2(6) . . ?
O3 C14 C15 106.1(5) . . ?
O3 C14 H14A 110.5 . . ?
C15 C14 H14A 110.5 . . ?
O3 C14 H14B 110.5 . . ?
C15 C14 H14B 110.5 . . ?
H14A C14 H14B 108.7 . . ?
C14 C15 C16 111.9(5) . . ?
C14 C15 H15A 109.2 . . ?
C16 C15 H15A 109.2 . . ?
C14 C15 H15B 109.2 . . ?
C16 C15 H15B 109.2 . . ?
H15A C15 H15B 107.9 . . ?
C17 C16 C15 112.5(5) . . ?
C17 C16 H16A 109.1 . . ?
C15 C16 H16A 109.1 . . ?
C17 C16 H16B 109.1 . . ?
C15 C16 H16B 109.1 . . ?
H16A C16 H16B 107.8 . . ?
C16 C17 C18 112.7(5) . . ?
C16 C17 H17A 109.1 . . ?
C18 C17 H17A 109.1 . . ?
C16 C17 H17B 109.1 . . ?
C18 C17 H17B 109.1 . . ?
H17A C17 H17B 107.8 . . ?
C19 C18 C17 114.3(5) . . ?
C19 C18 H18A 108.7 . . ?
C17 C18 H18A 108.7 . . ?
C19 C18 H18B 108.7 . . ?
C17 C18 H18B 108.7 . . ?
H18A C18 H18B 107.6 . . ?
C18 C19 C20 112.5(5) . . ?
C18 C19 H19A 109.1 . . ?
C20 C19 H19A 109.1 . . ?
C18 C19 H19B 109.1 . . ?
C20 C19 H19B 109.1 . . ?
H19A C19 H19B 107.8 . . ?
C21 C20 C19 113.5(5) . . ?
C21 C20 H20A 108.9 . . ?
C19 C20 H20A 108.9 . . ?
C21 C20 H20B 108.9 . . ?
C19 C20 H20B 108.9 . . ?
H20A C20 H20B 107.7 . . ?
C20 C21 C22 113.5(5) . . ?
C20 C21 H21A 108.9 . . ?
C22 C21 H21A 108.9 . . ?
C20 C21 H21B 108.9 . . ?
C22 C21 H21B 108.9 . . ?
H21A C21 H21B 107.7 . . ?
C23 C22 C21 113.1(5) . . ?
C23 C22 H22A 109.0 . . ?
C21 C22 H22A 109.0 . . ?
C23 C22 H22B 109.0 . . ?
C21 C22 H22B 109.0 . . ?
H22A C22 H22B 107.8 . . ?
C22 C23 C24 113.7(5) . . ?
C22 C23 H23A 108.8 . . ?
C24 C23 H23A 108.8 . . ?
C22 C23 H23B 108.8 . . ?
C24 C23 H23B 108.8 . . ?
H23A C23 H23B 107.7 . . ?
C25 C24 C23 113.9(5) . . ?
C25 C24 H24A 108.8 . . ?
C23 C24 H24A 108.8 . . ?
C25 C24 H24B 108.8 . . ?
C23 C24 H24B 108.8 . . ?
H24A C24 H24B 107.7 . . ?
C24 C25 C26 112.7(5) . . ?
C24 C25 H25A 109.1 . . ?
C26 C25 H25A 109.1 . . ?
C24 C25 H25B 109.1 . . ?
C26 C25 H25B 109.1 . . ?
H25A C25 H25B 107.8 . . ?
C25 C26 C27 114.6(5) . . ?
C25 C26 H26A 108.6 . . ?
C27 C26 H26A 108.6 . . ?
C25 C26 H26B 108.6 . . ?
C27 C26 H26B 108.6 . . ?
H26A C26 H26B 107.6 . . ?
C28 C27 C26 111.6(5) . . ?
C28 C27 H27A 109.3 . . ?
C26 C27 H27A 109.3 . . ?
C28 C27 H27B 109.3 . . ?
C26 C27 H27B 109.3 . . ?
H27A C27 H27B 108.0 . . ?
C29 C28 C27 115.8(5) . . ?
C29 C28 H28A 108.3 . . ?
C27 C28 H28A 108.3 . . ?
C29 C28 H28B 108.3 . . ?
C27 C28 H28B 108.3 . . ?
H28A C28 H28B 107.4 . . ?
C28 C29 C30 111.4(5) . . ?
C28 C29 H29A 109.3 . . ?
C30 C29 H29A 109.3 . . ?
C28 C29 H29B 109.3 . . ?
C30 C29 H29B 109.3 . . ?
H29A C29 H29B 108.0 . . ?
C31 C30 C29 115.2(5) . . ?
C31 C30 H30A 108.5 . . ?
C29 C30 H30A 108.5 . . ?
C31 C30 H30B 108.5 . . ?
C29 C30 H30B 108.5 . . ?
H30A C30 H30B 107.5 . . ?
C30 C31 H31A 109.5 . . ?
C30 C31 H31B 109.5 . . ?
H31A C31 H31B 109.5 . . ?
C30 C31 H31C 109.5 . . ?
H31A C31 H31C 109.5 . . ?
H31B C31 H31C 109.5 . . ?

loop_
_geom_bond_atom_site_label_1
_geom_bond_atom_site_label_2
_geom_bond_distance
_geom_bond_site_symmetry_2
_geom_bond_publ_flag
O1 N1 1.281(7) . ?
O2 N2 1.277(7) . ?
O3 C13 1.356(7) . ?
O3 C14 1.445(7) . ?
N1 C7 1.362(8) . ?
N1 C1 1.502(8) . ?
N2 C7 1.350(8) . ?
N2 C4 1.507(8) . ?
C1 C3 1.509(9) . ?
C1 C2 1.514(10) . ?
C1 C4 1.539(10) . ?
C2 H2A 0.9800 . ?
C2 H2B 0.9800 . ?
C2 H2C 0.9800 . ?
C3 H3A 0.9800 . ?
C3 H3B 0.9800 . ?
C3 H3C 0.9800 . ?
C4 C6 1.509(11) . ?
C4 C5 1.517(9) . ?
C5 H5A 0.9800 . ?
C5 H5B 0.9800 . ?
C5 H5C 0.9800 . ?
C6 H6A 0.9800 . ?
C6 H6B 0.9800 . ?
C6 H6C 0.9800 . ?
C7 C8 1.453(8) . ?
C8 C11 1.400(9) . ?
C8 C9 1.409(9) . ?
C9 C10 1.369(9) . ?
C9 H9 0.9500 . ?
C10 C13 1.396(9) . ?
C10 H10 0.9500 . ?
C11 C12 1.375(9) . ?
C11 H11 0.9500 . ?
C12 C13 1.384(9) . ?
C12 H12 0.9500 . ?
C14 C15 1.505(8) . ?
C14 H14A 0.9900 . ?
C14 H14B 0.9900 . ?
C15 C16 1.533(8) . ?
C15 H15A 0.9900 . ?
C15 H15B 0.9900 . ?
C16 C17 1.527(8) . ?
C16 H16A 0.9900 . ?
C16 H16B 0.9900 . ?
C17 C18 1.532(8) . ?
C17 H17A 0.9900 . ?
C17 H17B 0.9900 . ?
C18 C19 1.521(8) . ?
C18 H18A 0.9900 . ?
C18 H18B 0.9900 . ?
C19 C20 1.527(8) . ?
C19 H19A 0.9900 . ?
C19 H19B 0.9900 . ?
C20 C21 1.522(8) . ?
C20 H20A 0.9900 . ?
C20 H20B 0.9900 . ?
C21 C22 1.524(8) . ?
C21 H21A 0.9900 . ?
C21 H21B 0.9900 . ?
C22 C23 1.517(8) . ?
C22 H22A 0.9900 . ?
C22 H22B 0.9900 . ?
C23 C24 1.529(8) . ?
C23 H23A 0.9900 . ?
C23 H23B 0.9900 . ?
C24 C25 1.516(8) . ?
C24 H24A 0.9900 . ?
C24 H24B 0.9900 . ?
C25 C26 1.523(8) . ?
C25 H25A 0.9900 . ?
C25 H25B 0.9900 . ?
C26 C27 1.528(8) . ?
C26 H26A 0.9900 . ?
C26 H26B 0.9900 . ?
C27 C28 1.527(8) . ?
C27 H27A 0.9900 . ?
C27 H27B 0.9900 . ?
C28 C29 1.519(8) . ?
C28 H28A 0.9900 . ?
C28 H28B 0.9900 . ?
C29 C30 1.532(8) . ?
C29 H29A 0.9900 . ?
C29 H29B 0.9900 . ?
C30 C31 1.513(9) . ?
C30 H30A 0.9900 . ?
C30 H30B 0.9900 . ?
C31 H31A 0.9800 . ?
C31 H31B 0.9800 . ?
C31 H31C 0.9800 . ?

loop_
_geom_torsion_atom_site_label_1
_geom_torsion_atom_site_label_2
_geom_torsion_atom_site_label_3
_geom_torsion_atom_site_label_4
_geom_torsion
_geom_torsion_site_symmetry_1
_geom_torsion_site_symmetry_2
_geom_torsion_site_symmetry_3
_geom_torsion_site_symmetry_4
_geom_torsion_publ_flag
O1 N1 C1 C3 41.5(9) . . . . ?
C7 N1 C1 C3 -148.0(6) . . . . ?
O1 N1 C1 C2 -77.5(7) . . . . ?
C7 N1 C1 C2 93.0(7) . . . . ?
O1 N1 C1 C4 163.2(6) . . . . ?
C7 N1 C1 C4 -26.4(7) . . . . ?
O2 N2 C4 C6 -77.6(8) . . . . ?
C7 N2 C4 C6 93.8(7) . . . . ?
O2 N2 C4 C5 42.5(9) . . . . ?
C7 N2 C4 C5 -146.1(7) . . . . ?
O2 N2 C4 C1 162.8(6) . . . . ?
C7 N2 C4 C1 -25.8(7) . . . . ?
N1 C1 C4 N2 28.6(6) . . . . ?
C3 C1 C4 N2 146.4(6) . . . . ?
C2 C1 C4 N2 -84.6(6) . . . . ?
N1 C1 C4 C6 -84.6(6) . . . . ?
C3 C1 C4 C6 33.2(8) . . . . ?
C2 C1 C4 C6 162.2(6) . . . . ?
N1 C1 C4 C5 145.2(6) . . . . ?
C3 C1 C4 C5 -97.0(7) . . . . ?
C2 C1 C4 C5 32.0(8) . . . . ?
O2 N2 C7 N1 -179.3(6) . . . . ?
C4 N2 C7 N1 10.1(7) . . . . ?
O2 N2 C7 C8 -0.1(11) . . . . ?
C4 N2 C7 C8 -170.8(6) . . . . ?
O1 N1 C7 N2 -179.2(6) . . . . ?
C1 N1 C7 N2 11.2(7) . . . . ?
O1 N1 C7 C8 1.7(11) . . . . ?
C1 N1 C7 C8 -167.9(6) . . . . ?
N2 C7 C8 C11 -8.6(11) . . . . ?
N1 C7 C8 C11 170.4(7) . . . . ?
N2 C7 C8 C9 173.8(7) . . . . ?
N1 C7 C8 C9 -7.3(11) . . . . ?
C11 C8 C9 C10 0.4(10) . . . . ?
C7 C8 C9 C10 178.1(7) . . . . ?
C8 C9 C10 C13 -1.2(11) . . . . ?
C9 C8 C11 C12 -0.9(10) . . . . ?
C7 C8 C11 C12 -178.6(7) . . . . ?
C8 C11 C12 C13 2.3(11) . . . . ?
C14 O3 C13 C12 -0.3(10) . . . . ?
C14 O3 C13 C10 -178.8(6) . . . . ?
C11 C12 C13 O3 178.5(7) . . . . ?
C11 C12 C13 C10 -3.0(11) . . . . ?
C9 C10 C13 O3 -178.8(6) . . . . ?
C9 C10 C13 C12 2.6(11) . . . . ?
C13 O3 C14 C15 -178.2(6) . . . . ?
O3 C14 C15 C16 -177.9(6) . . . . ?
C14 C15 C16 C17 -178.9(6) . . . . ?
C15 C16 C17 C18 -179.1(6) . . . . ?
C16 C17 C18 C19 -179.4(6) . . . . ?
C17 C18 C19 C20 -178.4(6) . . . . ?
C18 C19 C20 C21 -179.0(6) . . . . ?
C19 C20 C21 C22 -178.9(6) . . . . ?
C20 C21 C22 C23 -178.8(6) . . . . ?
C21 C22 C23 C24 179.6(6) . . . . ?
C22 C23 C24 C25 178.5(6) . . . . ?
C23 C24 C25 C26 -179.9(6) . . . . ?
C24 C25 C26 C27 177.9(6) . . . . ?
C25 C26 C27 C28 175.5(6) . . . . ?
C26 C27 C28 C29 178.2(6) . . . . ?
C27 C28 C29 C30 176.2(6) . . . . ?
C28 C29 C30 C31 178.5(6) . . . . ?
